data_7213092
loop_
_publ_author_name
'Juhl, Karsten'
'Hazell, Rita G.'
'J\/orgensen, Karl Anker'

_publ_section_title
;
 Catalytic enantioselective formation of aziridines from \a-imino esters
;
_journal_issue 16
_journal_name_full 'Journal of the Chemical Society, Perkin Transactions 1'
_journal_page_first 2293
_journal_paper_doi 10.1039/a903521d
_journal_year 1999
_chemical_formula_sum 'C12 H15 N O4 S'
_chemical_formula_weight 269.33
_space_group_IT_number 2
_symmetry_cell_setting triclinic
_symmetry_space_group_name_Hall '-P 1'
_symmetry_space_group_name_H-M 'P -1'
_atom_type_scat_source IntTabIV
_cell_angle_alpha 98.890(3)
_cell_angle_beta 105.927(3)
_cell_angle_gamma 106.060(3)
_cell_formula_units_Z 2
_cell_length_a 8.195(1)
_cell_length_b 9.437(2)
_cell_length_c 9.663(2)
_cell_measurement_reflns_used 4383
_cell_measurement_temperature 120
_cell_measurement_theta_max 30.8
_cell_measurement_theta_min 2.3
_cell_volume 668.7(2)
_computing_cell_refinement 'SAINT (Siemens, 1995)'
_computing_data_collection 'SMART (Siemens, 1995)'
_computing_data_reduction 'SAINT (Siemens, 1995)'
_computing_molecular_graphics
;                                  
      ORTEP-III (Burnett & Johnson, 1996), KRYSTAL                    
;
_computing_publication_material KRYSTAL
_computing_structure_refinement 'modified ORFLS(1962), KRYSTAL'
_computing_structure_solution
;                                  
     SIR97 (Cascarano et al., 1996) KRYSTAL                           
;
_diffrn_ambient_temperature 120
_diffrn_measurement_device 'Siemens SMART CCD diffractometer'
_diffrn_measurement_method '\w rotation scans with narrow fram'
_diffrn_radiation_monochromator graphite
_diffrn_radiation_source 'x-ray tube'
_diffrn_radiation_type 'Mo K\a'
_diffrn_radiation_wavelength 0.71073
_diffrn_reflns_av_R_equivalents 0.040
_diffrn_reflns_limit_h_max 11
_diffrn_reflns_limit_h_min -11
_diffrn_reflns_limit_k_max 13
_diffrn_reflns_limit_k_min -13
_diffrn_reflns_limit_l_max 13
_diffrn_reflns_limit_l_min -13
_diffrn_reflns_number 8344
_diffrn_reflns_reduction_process 8344
_diffrn_reflns_theta_max 30.8
_diffrn_reflns_theta_min 2.3
_exptl_absorpt_coefficient_mu 0.248
_exptl_absorpt_correction_T_max 0.99
_exptl_absorpt_correction_T_min 0.92
_exptl_absorpt_correction_type integration
_exptl_crystal_colour colourless
_exptl_crystal_density_diffrn 1.34
_exptl_crystal_density_meas ?
_exptl_crystal_density_method 'not measured'
_exptl_crystal_description plate
_exptl_crystal_F_000 284
_exptl_crystal_size_max 0.46
_exptl_crystal_size_mid 0.30
_exptl_crystal_size_min 0.04
_refine_diff_density_max 0.51(4)
_refine_diff_density_min -0.38(4)
_refine_ls_extinction_coef 32(7)
_refine_ls_extinction_method
;                                  
 Type 1 Lorentzian isotropic (1974)Becker-Coppens
;
_refine_ls_goodness_of_fit_obs 1.36
_refine_ls_hydrogen_treatment refall
_refine_ls_matrix_type full
_refine_ls_number_constraints 0
_refine_ls_number_parameters 224
_refine_ls_number_reflns 2859
_refine_ls_number_restraints 0
_refine_ls_R_factor_obs 0.033
_refine_ls_shift/esd_max 0.0003
_refine_ls_shift/esd_mean 0.0000
_refine_ls_structure_factor_coef F
_refine_ls_weighting_details 'w = 1/{[\s~cs~(F^2^)+1.03F^2^]^1/2^-|F|}^2^'
_refine_ls_weighting_scheme calc
_refine_ls_wR_factor_obs 0.042
_reflns_number_observed 2859
_reflns_number_total 3815
_reflns_observed_criterion I>3\s(I)
_cod_data_source_file 903521dsup1.cif
_cod_data_source_block kaju
_cod_depositor_comments
;
The following automatic conversions were performed:

'_exptl_crystal_density_meas' value 'not measured' was changed to '?'
- the value is perceived as not measured.

Automatic conversion script
Id: cif_fix_values 3008 2015-01-20 13:52:24Z robertas 

The following automatic conversions were performed:

'_refine_ls_weighting_scheme' value '
1/{[\s~cs~(F^2^)+1.03F^2^]^1/2^-|F|}^2^ ' was changed to 'calc'. New
tag '_refine_ls_weighting_details' was created. The value of the new
tag was set to 'w = 1/{[\s~cs~(F^2^)+1.03F^2^]^1/2^-|F|}^2^'.

Automatic conversion script
Id: cif_fix_values 3143 2015-03-26 13:38:13Z robertas 

The following automatic conversions were performed:
data name '_geom_bond_atom_site_label_D' replaced with
'_geom_hbond_atom_site_label_D' as specified in the replacement file
'/home/antanas/src/cod-tools/trunk/data/replacement-values/replacement_tags.lst'.

data
name '_geom_bond_atom_site_label_H' replaced with
'_geom_hbond_atom_site_label_H' as specified in the replacement file
'/home/antanas/src/cod-tools/trunk/data/replacement-values/replacement_tags.lst'.

data
name '_geom_contact_atom_site_label_a' replaced with
'_geom_hbond_atom_site_label_A' as specified in the replacement file
'/home/antanas/src/cod-tools/trunk/data/replacement-values/replacement_tags.lst'.

data
name '_geom_bond_distance_DH' replaced with '_geom_hbond_distance_DH'
as specified in the replacement file
'/home/antanas/src/cod-tools/trunk/data/replacement-values/replacement_tags.lst'.

data
name '_geom_contact_distance_HA' replaced with
'_geom_hbond_distance_HA' as specified in the replacement file
'/home/antanas/src/cod-tools/trunk/data/replacement-values/replacement_tags.lst'.

data
name '_geom_contact_distance_DA' replaced with
'_geom_hbond_distance_DA' as specified in the replacement file
'/home/antanas/src/cod-tools/trunk/data/replacement-values/replacement_tags.lst'.

data
name '_geom_angle_DHA' replaced with '_geom_hbond_angle_DHA' as
specified in the replacement file
'/home/antanas/src/cod-tools/trunk/data/replacement-values/replacement_tags.lst'.

data
name '_geom_contact_site_symmetry_A' replaced with
'_geom_hbond_site_symmetry_A' as specified in the replacement file
'/home/antanas/src/cod-tools/trunk/data/replacement-values/replacement_tags.lst'.

Automatic conversion script
Id: cif_correct_tags 5005 2017-03-03 11:38:54Z antanas 
;
_cod_original_cell_volume 668.7(1)
_cod_original_formula_sum C12H15NO4S
_cod_database_code 7213092

loop_
_symmetry_equiv_pos_as_xyz
+x,+y,+z
-x,-y,-z

loop_
_atom_site_aniso_label
_atom_site_aniso_U_11
_atom_site_aniso_U_22
_atom_site_aniso_U_33
_atom_site_aniso_U_12
_atom_site_aniso_U_13
_atom_site_aniso_U_23
S 0.0193(2) 0.0200(2) 0.0182(2) 0.0030(1) 0.0059(1) 0.0015(1)
O(1) 0.0432(7) 0.0250(6) 0.0278(6) -0.0029(5) 0.0019(5) 0.0062(5)
O(2) 0.0296(5) 0.0288(5) 0.0193(5) 0.0078(4) 0.0052(4) 0.0058(4)
O(3) 0.0198(5) 0.0273(5) 0.0265(6) 0.0023(4) 0.0108(4) 0.0030(4)
O(4) 0.0287(5) 0.0244(5) 0.0175(5) 0.0014(4) 0.0054(4) -0.0001(4)
N(1) 0.0216(6) 0.0191(6) 0.0196(6) 0.0042(5) 0.0038(5) 0.0015(5)
C(1) 0.0211(6) 0.0240(7) 0.0197(7) 0.0085(6) 0.0055(5) 0.0017(5)
C(2) 0.0322(8) 0.0334(9) 0.0229(8) -0.0016(7) 0.0048(7) 0.0048(7)
C(3) 0.0267(7) 0.0215(7) 0.0215(7) 0.0106(6) 0.0056(6) 0.0022(5)
C(4) 0.0414(9) 0.0288(8) 0.0280(8) 0.0146(7) 0.0117(7) 0.0124(7)
C(5) 0.0418(10) 0.0472(11) 0.0256(8) 0.0231(9) 0.0111(7) 0.0130(8)
C(6) 0.0180(6) 0.0202(6) 0.0205(7) 0.0054(5) 0.0054(5) 0.0044(5)
C(7) 0.0207(7) 0.0179(7) 0.0434(9) 0.0014(6) 0.0109(6) 0.0047(6)
C(8) 0.0211(7) 0.0232(7) 0.0518(11) 0.0037(6) 0.0166(7) 0.0080(7)
C(9) 0.0244(7) 0.0216(7) 0.0372(9) 0.0081(6) 0.0123(6) 0.0082(6)
C(10) 0.0260(7) 0.0175(7) 0.0365(9) 0.0030(6) 0.0103(6) 0.0049(6)
C(11) 0.0194(7) 0.0201(7) 0.0306(8) 0.0009(5) 0.0092(6) 0.0048(6)
C(12) 0.0347(9) 0.0246(8) 0.0642(13) 0.0119(7) 0.0264(9) 0.0103(8)

loop_
_atom_site_label
_atom_site_fract_x
_atom_site_fract_y
_atom_site_fract_z
_atom_site_U_iso_or_equiv
_atom_site_thermal_displace_type
S 0.21511(5) 0.23493(4) 0.57912(4) 0.0204(2) Uij
O(1) 0.1513(2) -0.0300(1) 0.8852(1) 0.0374(8) Uij
O(2) 0.3868(1) 0.1260(1) 1.0812(1) 0.0270(7) Uij
O(3) 0.3883(1) 0.3329(1) 0.5889(1) 0.0255(6) Uij
O(4) 0.1004(1) 0.1278(1) 0.4406(1) 0.0263(6) Uij
N(1) 0.2443(2) 0.1299(1) 0.6974(1) 0.0217(7) Uij
C(1) 0.3456(2) 0.1891(2) 0.8502(2) 0.0221(8) Uij
C(2) 0.4799(2) 0.3206(2) 0.9117(2) 0.0335(10) Uij
C(3) 0.2825(2) 0.0831(2) 0.9389(2) 0.0236(8) Uij
C(4) 0.3291(2) 0.0294(2) 1.1752(2) 0.0315(10) Uij
C(5) 0.4680(3) 0.0945(2) 1.3267(2) 0.0360(12) Uij
C(6) 0.0987(2) 0.3484(1) 0.6398(1) 0.0201(8) Uij
C(7) -0.0729(2) 0.2779(2) 0.6430(2) 0.0288(9) Uij
C(8) -0.1639(2) 0.3667(2) 0.6922(2) 0.0320(10) Uij
C(9) -0.0867(2) 0.5251(2) 0.7394(2) 0.0271(9) Uij
C(10) 0.0839(2) 0.5927(2) 0.7335(2) 0.0279(9) Uij
C(11) 0.1775(2) 0.5057(2) 0.6841(2) 0.0246(9) Uij
C(12) -0.1864(3) 0.6203(2) 0.7957(3) 0.0387(13) Uij
H(N) 0.158(3) 0.057(2) 0.681(2) 0.046(6) Uiso
H(2a) 0.542(2) 0.352(2) 1.022(2) 0.036(5) Uiso
H(2b) 0.513(2) 0.383(2) 0.851(2) 0.044(5) Uiso
H(4a) 0.323(2) -0.072(2) 1.132(2) 0.033(4) Uiso
H(4b) 0.211(2) 0.032(2) 1.177(2) 0.039(5) Uiso
H(5a) 0.477(2) 0.199(2) 1.370(2) 0.047(6) Uiso
H(5b) 0.584(3) 0.092(2) 1.327(2) 0.050(6) Uiso
H(5c) 0.439(3) 0.034(2) 1.393(2) 0.054(6) Uiso
H(7) -0.124(2) 0.169(2) 0.606(2) 0.046(5) Uiso
H(8) -0.280(3) 0.319(2) 0.694(2) 0.048(6) Uiso
H(10) 0.138(2) 0.702(2) 0.768(2) 0.036(5) Uiso
H(11) 0.288(2) 0.549(2) 0.678(2) 0.027(4) Uiso
H(12a) -0.179(3) 0.612(2) 0.898(2) 0.052(6) Uiso
H(12b) -0.136(3) 0.721(3) 0.795(2) 0.065(7) Uiso
H(12c) -0.315(3) 0.589(2) 0.734(2) 0.056(6) Uiso

loop_
_geom_angle_atom_site_label_1
_geom_angle_atom_site_label_2
_geom_angle_atom_site_label_3
_geom_angle
O(3) S O(4) 119.30(6)
O(3) S N(1) 108.43(7)
O(3) S C(6) 108.27(6)
O(4) S N(1) 104.48(6)
O(4) S C(6) 109.56(7)
N(1) S C(6) 105.99(7)
C(3) O(2) C(4) 115.8(1)
S N(1) C(1) 124.0(1)
N(1) C(1) C(2) 126.4(1)
C(2) C(1) C(3) 122.6(1)
N(1) C(1) C(3) 111.0(1)
O(1) C(3) O(2) 124.3(1)
O(1) C(3) C(1) 122.6(1)
O(2) C(3) C(1) 113.1(1)
O(2) C(4) C(5) 106.6(1)
C(7) C(6) C(11) 120.9(1)
S C(6) C(11) 120.3(1)
S C(6) C(7) 118.9(1)
C(6) C(7) C(8) 119.0(1)
C(7) C(8) C(9) 121.4(1)
C(8) C(9) C(10) 118.5(1)
C(10) C(9) C(12) 120.8(1)
C(8) C(9) C(12) 120.7(1)
C(9) C(10) C(11) 121.1(1)
C(6) C(11) C(10) 119.2(1)
C(1) N(1) H(N) 113.5(15)
S N(1) H(N) 113.0(15)
H(2a) C(2) H(2b) 121.1(15)
C(1) C(2) H(2b) 119.1(12)
C(1) C(2) H(2a) 119.8(10)
H(4a) C(4) H(4b) 111.1(15)
O(2) C(4) H(4a) 106.9(11)
C(5) C(4) H(4a) 112.1(11)
O(2) C(4) H(4b) 108.6(11)
C(5) C(4) H(4b) 111.2(11)
H(5b) C(5) H(5c) 104.5(16)
H(5a) C(5) H(5b) 110.1(16)
C(4) C(5) H(5b) 112.0(12)
H(5a) C(5) H(5c) 107.2(16)
C(4) C(5) H(5c) 110.5(12)
C(4) C(5) H(5a) 112.3(11)
C(8) C(7) H(7) 123.6(11)
C(6) C(7) H(7) 117.4(11)
C(7) C(8) H(8) 119.0(12)
C(9) C(8) H(8) 119.6(12)
C(11) C(10) H(10) 120.3(10)
C(9) C(10) H(10) 118.5(10)
C(10) C(11) H(11) 121.9(10)
C(6) C(11) H(11) 118.8(10)
H(12a) C(12) H(12b) 110.0(18)
H(12b) C(12) H(12c) 105.7(18)
C(9) C(12) H(12b) 110.4(14)
H(12a) C(12) H(12c) 108.9(17)
C(9) C(12) H(12a) 108.3(12)
C(9) C(12) H(12c) 113.5(12)

loop_
_geom_bond_atom_site_label_1
_geom_bond_atom_site_label_2
_geom_bond_distance
S O(3) 1.433(1)
S O(4) 1.436(1)
S N(1) 1.636(1)
S C(6) 1.755(1)
O(1) C(3) 1.206(2)
O(2) C(3) 1.332(2)
O(2) C(4) 1.461(2)
N(1) C(1) 1.413(2)
C(1) C(2) 1.327(2)
C(1) C(3) 1.492(2)
C(4) C(5) 1.495(2)
C(6) C(11) 1.388(2)
C(6) C(7) 1.390(2)
C(7) C(8) 1.379(2)
C(8) C(9) 1.397(2)
C(9) C(10) 1.388(2)
C(9) C(12) 1.506(2)
C(10) C(11) 1.385(2)
N(1) H(N) 0.792(20)
C(2) H(2a) 0.999(18)
C(2) H(2b) 0.928(20)
C(4) H(4a) 0.962(18)
C(4) H(4b) 0.979(19)
C(5) H(5a) 0.986(20)
C(5) H(5b) 0.955(21)
C(5) H(5c) 0.959(21)
C(7) H(7) 0.964(20)
C(8) H(8) 0.938(19)
C(10) H(10) 0.962(18)
C(11) H(11) 0.909(16)
C(12) H(12a) 0.984(21)
C(12) H(12b) 0.924(24)
C(12) H(12c) 0.991(21)

loop_
_geom_hbond_atom_site_label_D
_geom_hbond_atom_site_label_H
_geom_hbond_atom_site_label_A
_geom_hbond_distance_DH
_geom_hbond_distance_HA
_geom_hbond_distance_DA
_geom_hbond_angle_DHA
_geom_hbond_site_symmetry_A
N(1) H(N) O(4) 0.792(20) 2.208(21) 2.967(2) 160.5(20) 2_556
